data_7222736
loop_
_publ_author_name
'Emmerling, F.'
'Roehr, C.'

_publ_section_title
;
 Alkalimetall-Arsenide A3 As7 und A As (A = K, Rb, Cs). Synthesen,
 Kristallstrukturen, Schwingungsspektren
;
_journal_name_full
;
Zeitschrift fuer Naturforschung, Teil B. Anorganische Chemie, Organische 
Chemie (42,1987-)
;
_journal_page_first 963
_journal_page_last 975
_journal_volume 57
_journal_year 2002
_chemical_formula_sum 'As Cs'
_chemical_name_systematic 'Cs As'
_space_group_IT_number 189
_symmetry_space_group_name_Hall 'P -6 -2'
_symmetry_space_group_name_H-M 'P -6 2 m'
_cell_angle_alpha 90
_cell_angle_beta 90
_cell_angle_gamma 120
_cell_formula_units_Z 18
_cell_length_a 12.197
_cell_length_b 12.197
_cell_length_c 10.463
_cell_volume 1348.009
_citation_journal_id_ASTM ZNBSEN
_cod_data_source_file Emmerling_ZNBSEN_2002_712.cif
_cod_data_source_block As1Cs1
_cod_original_formula_sum 'As1 Cs1'
_cod_database_code 7222736

loop_
_symmetry_equiv_pos_as_xyz
x,y,z
-x+y,-x,-z
-y,x-y,z
x,y,-z
-x+y,-x,z
-y,x-y,-z
y,x,z
x-y,-y,-z
-x,-x+y,z
y,x,-z
x-y,-y,z
-x,-x+y,-z

loop_
_atom_site_label
_atom_site_type_symbol
_atom_site_fract_x
_atom_site_fract_y
_atom_site_fract_z
_atom_site_occupancy
_atom_site_U_iso_or_equiv
As2 As-1 0.1166 0.3459 0 1 0.0
As1 As-1 0.4631 0 0 1 0.0
Cs1 Cs+1 0.36649 0 0.31618 1 0.0
Cs3 Cs+1 0.69441 0 0.26449 1 0.0
As3 As-1 0.115 0 0.5 1 0.0
As4 As-1 0.32216 0.54522 0.5 1 0.0
Cs4 Cs+1 0 0 0.1792 1 0.0
Cs2 Cs+1 0.3333 0.6667 0.17888 1 0.0
